data_2227741
loop_
_publ_author_name
'Schultheiss, Nate'
'Roe, Melanie'
'Smit, Jared P.'

_publ_section_title
;
 Nifedipine--pyrazine (2/1)
;
_journal_coeditor_code KJ2152
_journal_issue 9
_journal_name_full 'Acta Crystallographica Section E'
_journal_page_first o2297
_journal_page_last o2298
_journal_paper_doi 10.1107/S1600536810031703
_journal_volume 66
_journal_year 2010
_chemical_formula_iupac 'C19 H20 N3 O6'
_chemical_formula_moiety
;
C17 H18 N2 O6, 0.5(C4 H4 N2)
;
_chemical_formula_sum 'C19 H20 N3 O6'
_chemical_formula_weight 386.38
_chemical_name_common
;
Nifedipine--pyrazine (2/1)
;
_chemical_name_systematic
;
3,5-dimethyl
2,6-dimethyl-4-(2-nitrophenyl)-1,4-dihydropyridine-3,5-dicarboxylate--pyrazine
(2/1)
;
_space_group_IT_number 14
_symmetry_cell_setting monoclinic
_symmetry_space_group_name_Hall '-P 2ybc'
_symmetry_space_group_name_H-M 'P 1 21/c 1'
_atom_sites_solution_hydrogens geom
_atom_sites_solution_primary direct
_atom_sites_solution_secondary difmap
_audit_creation_method SHELXL-97
_cell_angle_alpha 90.00
_cell_angle_beta 94.841(4)
_cell_angle_gamma 90.00
_cell_formula_units_Z 4
_cell_length_a 13.6278(14)
_cell_length_b 9.1594(9)
_cell_length_c 14.4432(14)
_cell_measurement_reflns_used 9767
_cell_measurement_temperature 120(2)
_cell_measurement_theta_max 31.73
_cell_measurement_theta_min 2.64
_cell_volume 1796.4(3)
_computing_cell_refinement '<i>SAINT</i> (Bruker, 2007)'
_computing_data_collection '<i>APEX2</i> (Bruker, 2007)'
_computing_data_reduction '<i>SAINT</i> (Bruker, 2007)'
_computing_molecular_graphics '<i>PLATON</i> (Spek, 2009)'
_computing_publication_material
;
<i>SHELXTL</i> (Sheldrick, 2008), <i>PLATON</i> (Spek, 2009) and
<i>Mercury</i>
(Macrae <i>et al.</i>, 2006)
;
_computing_structure_refinement '<i>SHELXL97</i> (Sheldrick, 2008)'
_computing_structure_solution '<i>SHELXS97</i> (Sheldrick, 2008)'
_diffrn_ambient_temperature 120(2)
_diffrn_measured_fraction_theta_full 0.987
_diffrn_measured_fraction_theta_max 0.987
_diffrn_measurement_device_type 'Bruker APEXII CCD'
_diffrn_measurement_method '\f and \w scans'
_diffrn_radiation_monochromator graphite
_diffrn_radiation_source 'fine-focus sealed tube'
_diffrn_radiation_type MoK\a
_diffrn_radiation_wavelength 0.71073
_diffrn_reflns_av_R_equivalents 0.0362
_diffrn_reflns_av_sigmaI/netI 0.0292
_diffrn_reflns_limit_h_max 19
_diffrn_reflns_limit_h_min -20
_diffrn_reflns_limit_k_max 13
_diffrn_reflns_limit_k_min -13
_diffrn_reflns_limit_l_max 21
_diffrn_reflns_limit_l_min -17
_diffrn_reflns_number 27572
_diffrn_reflns_theta_full 31.82
_diffrn_reflns_theta_max 31.82
_diffrn_reflns_theta_min 2.64
_diffrn_standards_number 0
_exptl_absorpt_coefficient_mu 0.108
_exptl_absorpt_correction_type none
_exptl_crystal_colour colourless
_exptl_crystal_density_diffrn 1.429
_exptl_crystal_density_method 'not measured'
_exptl_crystal_description prism
_exptl_crystal_F_000 812
_exptl_crystal_size_max 0.24
_exptl_crystal_size_mid 0.18
_exptl_crystal_size_min 0.10
_refine_diff_density_max 0.480
_refine_diff_density_min -0.240
_refine_ls_extinction_method none
_refine_ls_goodness_of_fit_ref 1.071
_refine_ls_hydrogen_treatment mixed
_refine_ls_matrix_type full
_refine_ls_number_parameters 261
_refine_ls_number_reflns 6070
_refine_ls_number_restraints 0
_refine_ls_restrained_S_all 1.071
_refine_ls_R_factor_all 0.0541
_refine_ls_R_factor_gt 0.0426
_refine_ls_shift/su_max 0.000
_refine_ls_shift/su_mean 0.000
_refine_ls_structure_factor_coef Fsqd
_refine_ls_weighting_details 'calc w=1/[\s^2^(Fo^2^)+(0.0700P)^2^+0.2500P] where P=(Fo^2^+2Fc^2^)/3'
_refine_ls_weighting_scheme calc
_refine_ls_wR_factor_gt 0.1171
_refine_ls_wR_factor_ref 0.1247
_reflns_number_gt 4916
_reflns_number_total 6070
_reflns_threshold_expression I>2sigma(I)
_cod_data_source_file kj2152.cif
_cod_data_source_block I
_cod_original_sg_symbol_H-M 'P 21/c'
_cod_database_code 2227741
_cod_database_fobs_code 2227741

loop_
_symmetry_equiv_pos_as_xyz
'x, y, z'
'-x, y+1/2, -z+1/2'
'-x, -y, -z'
'x, -y-1/2, z-1/2'

loop_
_atom_site_type_symbol
_atom_site_label
_atom_site_fract_x
_atom_site_fract_y
_atom_site_fract_z
_atom_site_U_iso_or_equiv
_atom_site_adp_type
_atom_site_calc_flag
_atom_site_refinement_flags
_atom_site_occupancy
_atom_site_disorder_assembly
_atom_site_disorder_group
N N11 0.91012(7) 0.66064(10) 0.58015(6) 0.01904(17) Uani d . 1 . .
H H11 0.9275(12) 0.6672(17) 0.6420(12) 0.033(4) Uiso d . 1 . .
C C12 0.96337(7) 0.73800(11) 0.52067(6) 0.01680(18) Uani d . 1 . .
C C13 0.92963(7) 0.74418(11) 0.42914(6) 0.01588(17) Uani d . 1 . .
C C14 0.82937(7) 0.68380(10) 0.39640(6) 0.01536(17) Uani d . 1 . .
H H14 0.8323 0.6431 0.3324 0.018 Uiso calc R 1 . .
C C15 0.80215(7) 0.56174(10) 0.46039(6) 0.01635(17) Uani d . 1 . .
C C16 0.83786(7) 0.56204(11) 0.55095(7) 0.01793(18) Uani d . 1 . .
C C22 1.05495(8) 0.80615(12) 0.56668(7) 0.0214(2) Uani d . 1 . .
H H22A 1.0559 0.9104 0.5515 0.032 Uiso calc R 1 . .
H H22B 1.1129 0.7586 0.5444 0.032 Uiso calc R 1 . .
H H22C 1.0558 0.7940 0.6342 0.032 Uiso calc R 1 . .
C C23 0.98313(7) 0.80823(11) 0.35653(7) 0.01736(18) Uani d . 1 . .
O O23 1.06719(5) 0.87616(9) 0.38444(5) 0.02116(16) Uani d . 1 . .
O O24 0.95391(6) 0.80104(11) 0.27468(5) 0.0315(2) Uani d . 1 . .
C C25 0.73593(7) 0.44528(11) 0.42414(7) 0.01813(18) Uani d . 1 . .
O O25 0.71443(6) 0.45992(8) 0.33133(5) 0.02199(16) Uani d . 1 . .
O O26 0.70447(6) 0.34517(9) 0.46697(6) 0.02589(17) Uani d . 1 . .
C C26 0.80877(9) 0.46176(12) 0.62596(7) 0.0237(2) Uani d . 1 . .
H H26A 0.7373 0.4660 0.6291 0.036 Uiso calc R 1 . .
H H26B 0.8418 0.4921 0.6858 0.036 Uiso calc R 1 . .
H H26C 0.8282 0.3616 0.6121 0.036 Uiso calc R 1 . .
C C27 1.11954(9) 0.93700(14) 0.31148(8) 0.0264(2) Uani d . 1 . .
H H27A 1.1818 0.9789 0.3380 0.040 Uiso calc R 1 . .
H H27B 1.0795 1.0136 0.2795 0.040 Uiso calc R 1 . .
H H27C 1.1330 0.8601 0.2671 0.040 Uiso calc R 1 . .
C C28 0.65577(9) 0.34450(13) 0.28780(8) 0.0276(2) Uani d . 1 . .
H H28A 0.6401 0.3676 0.2219 0.041 Uiso calc R 1 . .
H H28B 0.5946 0.3347 0.3184 0.041 Uiso calc R 1 . .
H H28C 0.6926 0.2526 0.2934 0.041 Uiso calc R 1 . .
C C31 0.75049(7) 0.80317(10) 0.39303(6) 0.01571(17) Uani d . 1 . .
C C32 0.67448(7) 0.82130(11) 0.32317(7) 0.01755(18) Uani d . 1 . .
N N32 0.66655(7) 0.73025(10) 0.23900(6) 0.01976(17) Uani d . 1 . .
O O32 0.73861(6) 0.71650(9) 0.19529(5) 0.02539(17) Uani d . 1 . .
O O33 0.58615(6) 0.67540(9) 0.21593(6) 0.02713(18) Uani d . 1 . .
C C33 0.60043(8) 0.92431(12) 0.32730(7) 0.0219(2) Uani d . 1 . .
H H33 0.5497 0.9320 0.2782 0.026 Uiso calc R 1 . .
C C34 0.60109(8) 1.01542(12) 0.40326(8) 0.0239(2) Uani d . 1 . .
H H34 0.5512 1.0872 0.4068 0.029 Uiso calc R 1 . .
C C35 0.67529(8) 1.00121(12) 0.47455(7) 0.0227(2) Uani d . 1 . .
H H35 0.6763 1.0634 0.5273 0.027 Uiso calc R 1 . .
C C36 0.74769(8) 0.89694(11) 0.46907(7) 0.01926(19) Uani d . 1 . .
H H36 0.7975 0.8886 0.5189 0.023 Uiso calc R 1 . .
N N41 0.45265(8) 0.46068(12) 0.41368(7) 0.0302(2) Uani d . 1 . .
C C42 0.45577(9) 0.37242(13) 0.48684(9) 0.0289(2) Uani d . 1 . .
H H42 0.4248 0.2796 0.4805 0.035 Uiso calc R 1 . .
C C43 0.50253(9) 0.41122(14) 0.57190(8) 0.0297(2) Uani d . 1 . .
H H43 0.5027 0.3439 0.6220 0.036 Uiso calc R 1 . .

loop_
_atom_site_aniso_label
_atom_site_aniso_U_11
_atom_site_aniso_U_22
_atom_site_aniso_U_33
_atom_site_aniso_U_12
_atom_site_aniso_U_13
_atom_site_aniso_U_23
N11 0.0221(4) 0.0250(4) 0.0100(3) -0.0011(3) 0.0008(3) 0.0011(3)
C12 0.0176(4) 0.0209(4) 0.0119(4) 0.0010(3) 0.0011(3) -0.0001(3)
C13 0.0159(4) 0.0201(4) 0.0116(4) -0.0002(3) 0.0012(3) 0.0004(3)
C14 0.0169(4) 0.0183(4) 0.0109(4) -0.0003(3) 0.0015(3) -0.0002(3)
C15 0.0170(4) 0.0175(4) 0.0147(4) 0.0003(3) 0.0025(3) 0.0005(3)
C16 0.0199(4) 0.0197(4) 0.0145(4) 0.0015(3) 0.0032(3) 0.0013(3)
C22 0.0200(5) 0.0293(5) 0.0143(4) -0.0021(4) -0.0014(3) -0.0011(4)
C23 0.0174(4) 0.0215(4) 0.0132(4) 0.0005(3) 0.0014(3) -0.0002(3)
O23 0.0211(3) 0.0285(4) 0.0141(3) -0.0065(3) 0.0031(3) -0.0004(3)
O24 0.0279(4) 0.0550(6) 0.0111(3) -0.0138(4) -0.0004(3) 0.0043(3)
C25 0.0182(4) 0.0187(4) 0.0178(4) 0.0024(3) 0.0029(3) -0.0004(3)
O25 0.0246(4) 0.0240(4) 0.0170(3) -0.0059(3) -0.0004(3) -0.0019(3)
O26 0.0308(4) 0.0224(4) 0.0247(4) -0.0055(3) 0.0037(3) 0.0025(3)
C26 0.0300(5) 0.0242(5) 0.0173(4) -0.0007(4) 0.0043(4) 0.0057(4)
C27 0.0270(5) 0.0335(6) 0.0196(5) -0.0097(4) 0.0066(4) 0.0014(4)
C28 0.0273(5) 0.0295(5) 0.0256(5) -0.0089(4) 0.0003(4) -0.0067(4)
C31 0.0166(4) 0.0175(4) 0.0131(4) -0.0010(3) 0.0018(3) 0.0015(3)
C32 0.0188(4) 0.0202(4) 0.0135(4) -0.0018(3) 0.0001(3) 0.0002(3)
N32 0.0221(4) 0.0224(4) 0.0142(4) 0.0003(3) -0.0022(3) 0.0010(3)
O32 0.0270(4) 0.0339(4) 0.0155(3) 0.0015(3) 0.0033(3) -0.0017(3)
O33 0.0249(4) 0.0304(4) 0.0245(4) -0.0054(3) -0.0067(3) -0.0025(3)
C33 0.0204(5) 0.0244(5) 0.0204(5) 0.0022(4) -0.0012(3) 0.0022(4)
C34 0.0252(5) 0.0227(5) 0.0237(5) 0.0054(4) 0.0014(4) 0.0010(4)
C35 0.0276(5) 0.0208(4) 0.0197(5) 0.0031(4) 0.0017(4) -0.0029(4)
C36 0.0223(5) 0.0204(4) 0.0149(4) 0.0009(3) 0.0002(3) -0.0008(3)
N41 0.0291(5) 0.0373(5) 0.0247(5) -0.0013(4) 0.0058(4) -0.0037(4)
C42 0.0283(6) 0.0271(5) 0.0327(6) -0.0038(4) 0.0101(4) -0.0035(5)
C43 0.0313(6) 0.0325(6) 0.0264(5) 0.0000(5) 0.0093(4) 0.0046(5)

loop_
_atom_type_symbol
_atom_type_description
_atom_type_scat_dispersion_real
_atom_type_scat_dispersion_imag
_atom_type_scat_source
C C 0.0033 0.0016 'International Tables Vol C Tables 4.2.6.8 and 6.1.1.4'
H H 0.0000 0.0000 'International Tables Vol C Tables 4.2.6.8 and 6.1.1.4'
N N 0.0061 0.0033 'International Tables Vol C Tables 4.2.6.8 and 6.1.1.4'
O O 0.0106 0.0060 'International Tables Vol C Tables 4.2.6.8 and 6.1.1.4'

loop_
_geom_angle_atom_site_label_1
_geom_angle_atom_site_label_2
_geom_angle_atom_site_label_3
_geom_angle_site_symmetry_1
_geom_angle_site_symmetry_3
_geom_angle
_geom_angle_publ_flag
C12 N11 C16 . . 123.46(8) no
C12 N11 H11 . . 118.4(10) no
C16 N11 H11 . . 117.8(10) no
C13 C12 N11 . . 118.48(9) no
C13 C12 C22 . . 127.75(9) no
N11 C12 C22 . . 113.77(8) no
C12 C13 C23 . . 124.66(9) no
C12 C13 C14 . . 120.65(8) no
C23 C13 C14 . . 114.68(8) no
C13 C14 C15 . . 109.88(8) no
C13 C14 C31 . . 111.23(8) no
C15 C14 C31 . . 109.79(8) no
C13 C14 H14 . . 108.6 no
C15 C14 H14 . . 108.6 no
C31 C14 H14 . . 108.6 no
C16 C15 C25 . . 120.41(9) no
C16 C15 C14 . . 119.99(9) no
C25 C15 C14 . . 119.60(8) no
C15 C16 N11 . . 119.08(9) no
C15 C16 C26 . . 126.89(9) no
N11 C16 C26 . . 114.01(9) no
C12 C22 H22A . . 109.5 no
C12 C22 H22B . . 109.5 no
H22A C22 H22B . . 109.5 no
C12 C22 H22C . . 109.5 no
H22A C22 H22C . . 109.5 no
H22B C22 H22C . . 109.5 no
O24 C23 O23 . . 121.36(9) no
O24 C23 C13 . . 122.49(9) no
O23 C23 C13 . . 116.15(8) no
C23 O23 C27 . . 115.24(8) no
O26 C25 O25 . . 121.79(9) no
O26 C25 C15 . . 127.27(9) no
O25 C25 C15 . . 110.91(8) no
C25 O25 C28 . . 115.21(8) no
C16 C26 H26A . . 109.5 no
C16 C26 H26B . . 109.5 no
H26A C26 H26B . . 109.5 no
C16 C26 H26C . . 109.5 no
H26A C26 H26C . . 109.5 no
H26B C26 H26C . . 109.5 no
O23 C27 H27A . . 109.5 no
O23 C27 H27B . . 109.5 no
H27A C27 H27B . . 109.5 no
O23 C27 H27C . . 109.5 no
H27A C27 H27C . . 109.5 no
H27B C27 H27C . . 109.5 no
O25 C28 H28A . . 109.5 no
O25 C28 H28B . . 109.5 no
H28A C28 H28B . . 109.5 no
O25 C28 H28C . . 109.5 no
H28A C28 H28C . . 109.5 no
H28B C28 H28C . . 109.5 no
C32 C31 C36 . . 115.33(9) no
C32 C31 C14 . . 125.80(8) no
C36 C31 C14 . . 118.66(8) no
C33 C32 C31 . . 123.31(9) no
C33 C32 N32 . . 114.74(9) no
C31 C32 N32 . . 121.95(9) no
O32 N32 O33 . . 123.91(9) no
O32 N32 C32 . . 118.74(9) no
O33 N32 C32 . . 117.32(9) no
C34 C33 C32 . . 119.38(10) no
C34 C33 H33 . . 120.3 no
C32 C33 H33 . . 120.3 no
C33 C34 C35 . . 119.32(10) no
C33 C34 H34 . . 120.3 no
C35 C34 H34 . . 120.3 no
C36 C35 C34 . . 120.14(10) no
C36 C35 H35 . . 119.9 no
C34 C35 H35 . . 119.9 no
C35 C36 C31 . . 122.51(9) no
C35 C36 H36 . . 118.7 no
C31 C36 H36 . . 118.7 no
C42 N41 C43 . 3_666 115.38(11) no
C42 N41 C42 . 3 106.16(7) no
C43 N41 C42 3_666 3 137.11(8) no
N41 C42 C43 . . 122.15(11) no
N41 C42 H42 . . 118.9 no
C43 C42 H42 . . 118.9 no
N41 C43 C42 3_666 . 122.46(11) no
N41 C43 H43 3_666 . 118.8 no
C42 C43 H43 . . 118.8 no

loop_
_geom_bond_atom_site_label_1
_geom_bond_atom_site_label_2
_geom_bond_site_symmetry_2
_geom_bond_distance
_geom_bond_publ_flag
N11 C12 . 1.3682(13) no
N11 C16 . 1.3759(13) no
N11 H11 . 0.906(17) no
C12 C13 . 1.3636(13) no
C12 C22 . 1.4996(14) no
C13 C23 . 1.4507(13) no
C13 C14 . 1.5125(13) no
C14 C15 . 1.5165(13) no
C14 C31 . 1.5311(13) no
C14 H14 . 1.0000 no
C15 C16 . 1.3566(13) no
C15 C25 . 1.4651(14) no
C16 C26 . 1.4989(14) no
C22 H22A . 0.9800 no
C22 H22B . 0.9800 no
C22 H22C . 0.9800 no
C23 O24 . 1.2170(12) no
C23 O23 . 1.3357(12) no
O23 C27 . 1.4342(12) no
C25 O26 . 1.2050(12) no
C25 O25 . 1.3544(12) no
O25 C28 . 1.4377(13) no
C26 H26A . 0.9800 no
C26 H26B . 0.9800 no
C26 H26C . 0.9800 no
C27 H27A . 0.9800 no
C27 H27B . 0.9800 no
C27 H27C . 0.9800 no
C28 H28A . 0.9800 no
C28 H28B . 0.9800 no
C28 H28C . 0.9800 no
C31 C32 . 1.3937(13) no
C31 C36 . 1.3973(13) no
C32 C33 . 1.3865(14) no
C32 N32 . 1.4706(13) no
N32 O32 . 1.2180(12) no
N32 O33 . 1.2257(12) no
C33 C34 . 1.3778(15) no
C33 H33 . 0.9500 no
C34 C35 . 1.3871(15) no
C34 H34 . 0.9500 no
C35 C36 . 1.3802(14) no
C35 H35 . 0.9500 no
C36 H36 . 0.9500 no
N41 C42 . 1.3282(17) no
N41 C43 3_666 1.3311(17) no
C42 C43 . 1.3819(18) no
C42 H42 . 0.9500 no
C43 N41 3_666 1.3311(17) no
C43 H43 . 0.9500 no

loop_
_geom_hbond_atom_site_label_D
_geom_hbond_atom_site_label_H
_geom_hbond_atom_site_label_A
_geom_hbond_site_symmetry_A
_geom_hbond_distance_DH
_geom_hbond_distance_HA
_geom_hbond_distance_DA
_geom_hbond_angle_DHA
_geom_hbond_publ_flag
N11 H11 O24 4_576 0.906(17) 1.942(17) 2.8444(12) 173.6(15) yes

loop_
_geom_torsion_atom_site_label_1
_geom_torsion_atom_site_label_2
_geom_torsion_atom_site_label_3
_geom_torsion_atom_site_label_4
_geom_torsion_site_symmetry_1
_geom_torsion_site_symmetry_2
_geom_torsion_site_symmetry_3
_geom_torsion_site_symmetry_4
_geom_torsion
_geom_torsion_publ_flag
C16 N11 C12 C13 . . . . 15.45(15) no
C16 N11 C12 C22 . . . . -164.07(9) no
N11 C12 C13 C23 . . . . -173.05(9) no
C22 C12 C13 C23 . . . . 6.40(17) no
N11 C12 C13 C14 . . . . 7.81(14) no
C22 C12 C13 C14 . . . . -172.75(9) no
C12 C13 C14 C15 . . . . -27.91(12) no
C23 C13 C14 C15 . . . . 152.87(8) no
C12 C13 C14 C31 . . . . 93.88(10) yes
C23 C13 C14 C31 . . . . -85.35(10) no
C13 C14 C15 C16 . . . . 28.86(12) no
C31 C14 C15 C16 . . . . -93.78(10) yes
C13 C14 C15 C25 . . . . -152.15(8) no
C31 C14 C15 C25 . . . . 85.21(10) no
C25 C15 C16 N11 . . . . 171.13(9) no
C14 C15 C16 N11 . . . . -9.89(14) no
C25 C15 C16 C26 . . . . -7.30(15) no
C14 C15 C16 C26 . . . . 171.68(9) no
C12 N11 C16 C15 . . . . -14.39(15) no
C12 N11 C16 C26 . . . . 164.24(9) no
C12 C13 C23 O24 . . . . 173.91(11) no
C14 C13 C23 O24 . . . . -6.90(14) no
C12 C13 C23 O23 . . . . -6.01(15) no
C14 C13 C23 O23 . . . . 173.19(8) no
O24 C23 O23 C27 . . . . -0.71(15) no
C13 C23 O23 C27 . . . . 179.21(9) no
C16 C15 C25 O26 . . . . 2.38(16) no
C14 C15 C25 O26 . . . . -176.60(10) no
C16 C15 C25 O25 . . . . -175.78(9) no
C14 C15 C25 O25 . . . . 5.23(12) no
O26 C25 O25 C28 . . . . -2.79(14) no
C15 C25 O25 C28 . . . . 175.50(8) no
C13 C14 C31 C32 . . . . 138.67(9) no
C15 C14 C31 C32 . . . . -99.50(11) no
C13 C14 C31 C36 . . . . -46.76(11) no
C15 C14 C31 C36 . . . . 75.07(11) no
C36 C31 C32 C33 . . . . -0.04(14) no
C14 C31 C32 C33 . . . . 174.69(9) no
C36 C31 C32 N32 . . . . -179.46(9) no
C14 C31 C32 N32 . . . . -4.73(15) no
C33 C32 N32 O32 . . . . 130.11(10) no
C31 C32 N32 O32 . . . . -50.42(13) no
C33 C32 N32 O33 . . . . -48.13(12) no
C31 C32 N32 O33 . . . . 131.33(10) no
C31 C32 C33 C34 . . . . 0.63(16) no
N32 C32 C33 C34 . . . . -179.91(9) no
C32 C33 C34 C35 . . . . -0.67(16) no
C33 C34 C35 C36 . . . . 0.14(17) no
C34 C35 C36 C31 . . . . 0.48(16) no
C32 C31 C36 C35 . . . . -0.51(14) no
C14 C31 C36 C35 . . . . -175.64(9) no
C43 N41 C42 C43 3_666 . . . -0.10(19) no
C42 N41 C42 C43 3 . . . -169.14(10) no
N41 C42 C43 N41 . . . 3_666 0.1(2) no
